data_7102418
loop_
_publ_author_name
'Sugihara, Takumichi'
'Kuwahara, Kimiko'
'Wakabayashi, Akihito'
'Takao, Hiroko'
'Imagawa, Hiroshi'
'Nishizawa, Mugio'

_publ_section_title
;
 An efficient chemical fixation of nitric oxide: convenient and
 practical synthesis of 1,2,3-oxadiazole 3-oxides.
;
_journal_issue 2
_journal_name_full 'Chemical communications (Cambridge, England)'
_journal_page_first 216
_journal_page_last 217
_journal_paper_doi 10.1039/b311382e
_journal_year 2004
_chemical_compound_source 'Local laboratory'
_chemical_formula_moiety 'C11 H12 N2 O3 '
_chemical_formula_sum 'C11 H12 N2 O3'
_chemical_formula_weight 220.228
_chemical_name_systematic
;
?
;
_space_group_IT_number 14
_symmetry_cell_setting monoclinic
_symmetry_space_group_name_Hall '-P 2ybc'
_symmetry_space_group_name_H-M 'P 1 21/c 1'
_cell_angle_alpha 90.00
_cell_angle_beta 95.563(3)
_cell_angle_gamma 90.00
_cell_formula_units_Z 4
_cell_length_a 5.6130(4)
_cell_length_b 8.9250(5)
_cell_length_c 22.154(2)
_cell_measurement_temperature 298
_cell_volume 1104.60(13)
_computing_cell_refinement Scalepack(HKL)
_computing_data_collection 'DIP Image plate'
_computing_data_reduction 'maXus (Mackay et al., 1999)'
_computing_structure_refinement 'SHELXL-97 (Sheldrick, 1997)'
_diffrn_measured_fraction_theta_full 0.883
_diffrn_measured_fraction_theta_max 0.883
_diffrn_measurement_device 'DIP Image plate'
_diffrn_measurement_method IP
_diffrn_orient_matrix_type X=UH
_diffrn_orient_matrix_UB_11 -0.00146
_diffrn_orient_matrix_UB_12 0.08370
_diffrn_orient_matrix_UB_13 -0.15716
_diffrn_orient_matrix_UB_21 0.02326
_diffrn_orient_matrix_UB_22 -0.09627
_diffrn_orient_matrix_UB_23 -0.05149
_diffrn_orient_matrix_UB_31 -0.04404
_diffrn_orient_matrix_UB_32 -0.00639
_diffrn_orient_matrix_UB_33 -0.00795
_diffrn_radiation_source 'fine-focus sealed tube'
_diffrn_radiation_type ' MoK\a'
_diffrn_radiation_wavelength_id all
_diffrn_reflns_limit_h_max 6
_diffrn_reflns_limit_h_min 0
_diffrn_reflns_limit_k_max 10
_diffrn_reflns_limit_k_min 0
_diffrn_reflns_limit_l_max 26
_diffrn_reflns_limit_l_min -26
_diffrn_reflns_number 1973
_diffrn_reflns_theta_full 25.78
_diffrn_reflns_theta_max 25.78
_diffrn_reflns_theta_min 2.28
_exptl_absorpt_coefficient_mu 0.098
_exptl_absorpt_correction_type none
_exptl_crystal_colour Colourless
_exptl_crystal_density_diffrn 1.324
_exptl_crystal_density_method 'not measured'
_exptl_crystal_description plate
_refine_diff_density_max 0.168
_refine_diff_density_min -0.305
_refine_diff_density_rms 0.071
_refine_ls_extinction_method none
_refine_ls_goodness_of_fit_ref 1.065
_refine_ls_hydrogen_treatment refxyz
_refine_ls_matrix_type full
_refine_ls_number_parameters 145
_refine_ls_number_reflns 1863
_refine_ls_number_restraints 0
_refine_ls_restrained_S_all 1.065
_refine_ls_R_factor_all 0.0674
_refine_ls_R_factor_gt 0.0538
_refine_ls_shift/su_max 0.000
_refine_ls_shift/su_mean 0.000
_refine_ls_structure_factor_coef Fsqd
_refine_ls_weighting_details 'calc w=1/[\s^2^(Fo^2^)+(0.0881P)^2^+0.1238P] where P=(Fo^2^+2Fc^2^)/3'
_refine_ls_weighting_scheme calc
_refine_ls_wR_factor_gt 0.1412
_refine_ls_wR_factor_ref 0.1580
_reflns_number_gt 1417
_reflns_number_total 1863
_reflns_threshold_expression >2sigma(I)
_cod_data_source_file b311382e.txt
_cod_data_source_block compound_1
_cod_depositor_comments
;
The following automatic conversions were performed:
'_symmetry_cell_setting' value 'Monoclinic' changed to 'monoclinic'
according to '/home/saulius/struct/CIF-dictionaries/cif_core.dic'
dictionary named 'cif_core.dic' version 2.4.1 from 2010-06-29.

Automatic conversion script
Id: cif_fix_enum 1527 2010-12-29 10:47:43Z saulius 
;
_cod_original_sg_symbol_H-M 'P 21/c        '
_cod_original_formula_sum 'C11 H12 N2 O3 '
_cod_database_code 7102418

loop_
_symmetry_equiv_pos_as_xyz
+X,+Y,+Z
-X,-Y,-Z
'-X,+Y+ 1/2,-Z+ 1/2'
'+X,-Y+ 1/2,+Z+ 1/2'

loop_
_atom_site_label
_atom_site_type_symbol
_atom_site_fract_x
_atom_site_fract_y
_atom_site_fract_z
_atom_site_U_iso_or_equiv
_atom_site_adp_type
_atom_site_occupancy
_atom_site_symmetry_multiplicity
_atom_site_calc_flag
_atom_site_refinement_flags
N1 N 0.2762(3) 0.17174(19) 0.51164(8) 0.0784(5) Uani 1 1 d .
C2 C 0.8731(4) -0.0575(2) 0.18234(8) 0.0697(5) Uani 1 1 d .
O3 O 1.0095(3) -0.08965(19) 0.13600(6) 0.0922(5) Uani 1 1 d .
C4 C 0.6115(4) -0.0120(2) 0.28184(9) 0.0724(5) Uani 1 1 d .
C5 C 0.2837(4) 0.1031(2) 0.45599(9) 0.0737(5) Uani 1 1 d .
C6 C 0.4670(4) 0.1648(2) 0.43143(9) 0.0726(5) Uani 1 1 d .
C7 C 0.9407(4) -0.1268(2) 0.23726(9) 0.0785(6) Uani 1 1 d .
O8 O 0.5675(3) 0.26679(19) 0.47131(8) 0.1000(6) Uani 1 1 d .
C9 C 0.5465(4) 0.0547(2) 0.22634(10) 0.0798(6) Uani 1 1 d .
C10 C 0.6751(4) 0.0341(2) 0.17703(9) 0.0764(6) Uani 1 1 d .
O11 O 0.1291(3) 0.14538(19) 0.55044(7) 0.1003(6) Uani 1 1 d .
C12 C 0.5798(4) 0.1449(2) 0.37425(9) 0.0783(6) Uani 1 1 d .
C13 C 0.8125(4) -0.1031(2) 0.28604(9) 0.0776(6) Uani 1 1 d .
C14 C 0.4740(4) 0.0163(3) 0.33594(10) 0.0849(6) Uani 1 1 d .
C15 C 0.9760(6) -0.0029(3) 0.08279(11) 0.1055(8) Uani 1 1 d .
N16 N 0.4443(4) 0.2703(2) 0.52256(9) 0.0999(6) Uani 1 1 d .
H5 H 0.1497 0.0168 0.4432 0.088 Uiso 1 1 d R
H7 H 1.0767 -0.1924 0.2415 0.094 Uiso 1 1 d R
H9 H 0.4054 0.1160 0.2214 0.096 Uiso 1 1 d R
H10 H 0.6288 0.0842 0.1394 0.092 Uiso 1 1 d R
H12A H 0.5624 0.2348 0.3504 0.094 Uiso 1 1 d R
H12B H 0.7467 0.1232 0.3837 0.094 Uiso 1 1 d R
H13 H 0.8642 -0.1512 0.3238 0.093 Uiso 1 1 d R
H14A H 0.3117 0.0417 0.3220 0.102 Uiso 1 1 d R
H14B H 0.4756 -0.0726 0.3604 0.102 Uiso 1 1 d R
H15A H 1.0821 -0.0378 0.0543 0.127 Uiso 1 1 d R
H15B H 1.0097 0.1004 0.0923 0.127 Uiso 1 1 d R
H15C H 0.8133 -0.0125 0.0654 0.127 Uiso 1 1 d R

loop_
_atom_site_aniso_label
_atom_site_aniso_U_11
_atom_site_aniso_U_22
_atom_site_aniso_U_33
_atom_site_aniso_U_23
_atom_site_aniso_U_13
_atom_site_aniso_U_12
N1 0.0870(13) 0.0727(10) 0.0774(10) 0.0007(8) 0.0180(9) 0.0062(9)
C2 0.0723(12) 0.0687(11) 0.0680(11) -0.0031(8) 0.0069(9) -0.0003(9)
O3 0.1005(12) 0.1011(11) 0.0773(9) 0.0025(7) 0.0208(8) 0.0220(9)
C4 0.0704(13) 0.0723(12) 0.0752(12) -0.0049(8) 0.0106(9) -0.0137(9)
C5 0.0769(13) 0.0683(11) 0.0770(12) -0.0002(9) 0.0126(9) 0.0007(9)
C6 0.0744(13) 0.0658(11) 0.0777(12) -0.0010(8) 0.0085(9) 0.0010(9)
C7 0.0737(13) 0.0811(13) 0.0799(13) 0.0051(9) 0.0031(10) 0.0092(10)
O8 0.1053(12) 0.1013(12) 0.0966(11) -0.0220(8) 0.0266(9) -0.0291(9)
C9 0.0746(13) 0.0797(13) 0.0853(14) 0.0007(10) 0.0082(10) 0.0114(10)
C10 0.0820(14) 0.0744(12) 0.0718(12) 0.0057(9) 0.0034(10) 0.0101(10)
O11 0.1161(14) 0.0974(12) 0.0930(11) -0.0042(8) 0.0390(10) -0.0030(9)
C12 0.0774(13) 0.0745(12) 0.0850(13) -0.0008(9) 0.0177(10) -0.0061(10)
C13 0.0790(14) 0.0823(13) 0.0704(11) 0.0092(9) 0.0014(9) -0.0051(10)
C14 0.0810(15) 0.0949(15) 0.0809(13) -0.0082(10) 0.0182(11) -0.0184(11)
C15 0.130(2) 0.1083(18) 0.0826(15) 0.0093(13) 0.0361(14) 0.0091(16)
N16 0.1118(16) 0.1001(14) 0.0907(13) -0.0195(10) 0.0246(11) -0.0216(12)

loop_
_atom_type_symbol
_atom_type_description
_atom_type_scat_dispersion_real
_atom_type_scat_dispersion_imag
_atom_type_scat_source
C C 0.0033 0.0016 'International Tables Vol C Tables 4.2.6.8 and 6.1.1.4'
H H 0.0000 0.0000 'International Tables Vol C Tables 4.2.6.8 and 6.1.1.4'
N N 0.0061 0.0033 'International Tables Vol C Tables 4.2.6.8 and 6.1.1.4'
O O 0.0106 0.0060 'International Tables Vol C Tables 4.2.6.8 and 6.1.1.4'

loop_
_diffrn_radiation_wavelength
0.71073

loop_
_geom_angle_atom_site_label_1
_geom_angle_atom_site_label_2
_geom_angle_atom_site_label_3
_geom_angle
O11 N1 N16 120.59(18)
O11 N1 C5 126.86(19)
N16 N1 C5 112.54(18)
O3 C2 C10 124.48(18)
O3 C2 C7 116.10(18)
C10 C2 C7 119.40(19)
C2 O3 C15 118.28(18)
C9 C4 C13 117.06(19)
C9 C4 C14 121.6(2)
C13 C4 C14 121.35(19)
C6 C5 N1 105.85(19)
C5 C6 O8 107.59(18)
C5 C6 C12 135.45(19)
O8 C6 C12 116.95(18)
C13 C7 C2 120.3(2)
C6 O8 N16 109.88(16)
C10 C9 C4 122.3(2)
C2 C10 C9 119.47(19)
C6 C12 C14 113.16(17)
C7 C13 C4 121.53(19)
C4 C14 C12 111.65(17)
N1 N16 O8 104.13(17)
C6 C5 H5 136.6
N1 C5 H5 117.6
C13 C7 H7 119.3
C2 C7 H7 120.4
C10 C9 H9 118.3
C4 C9 H9 119.4
C2 C10 H10 120.0
C9 C10 H10 120.5
C6 C12 H12A 110.0
C14 C12 H12A 108.2
C6 C12 H12B 109.1
C14 C12 H12B 106.9
H12A C12 H12B 109.5
C7 C13 H13 118.7
C4 C13 H13 119.8
C4 C14 H14A 109.1
C12 C14 H14A 108.0
C4 C14 H14B 109.4
C12 C14 H14B 109.2
H14A C14 H14B 109.5
O3 C15 H15A 109.3
O3 C15 H15B 109.7
H15A C15 H15B 109.5
O3 C15 H15C 109.3
H15A C15 H15C 109.5
H15B C15 H15C 109.5

loop_
_geom_bond_atom_site_label_1
_geom_bond_atom_site_label_2
_geom_bond_distance
N1 O11 1.270(2)
N1 N16 1.295(3)
N1 C5 1.381(3)
C2 O3 1.369(2)
C2 C10 1.376(3)
C2 C7 1.384(3)
O3 C15 1.408(3)
C4 C9 1.383(3)
C4 C13 1.387(3)
C4 C14 1.508(3)
C5 C6 1.329(3)
C6 O8 1.353(2)
C6 C12 1.481(3)
C7 C13 1.371(3)
O8 N16 1.386(3)
C9 C10 1.379(3)
C12 C14 1.514(3)
C5 H5 1.0942
C7 H7 0.9600
C9 H9 0.9599
C10 H10 0.9600
C12 H12A 0.9601
C12 H12B 0.9600
C13 H13 0.9600
C14 H14A 0.9600
C14 H14B 0.9599
C15 H15A 0.9601
C15 H15B 0.9601
C15 H15C 0.9600

loop_
_cod_related_entry_id
_cod_related_entry_database
_cod_related_entry_code
1 ChemSpider 28555580
